data_4349614
loop_
_publ_author_name
'Lovitt, June I.'
'Hawes, Chris S.'
'Lynes, Amy D.'
'Haffner, Benjamin'
'M\"obius, Matthias E.'
'Gunnlaugsson, Thorfinnur'

_publ_section_title
;
 Coordination chemistry of N-picolyl-1,8-naphthalimides: colourful low
 molecular weight metallo-gelators and unique chelation behaviours
;
_journal_issue 2
_journal_name_full 'Inorganic Chemistry Frontiers'
_journal_page_first 296
_journal_paper_doi 10.1039/C6QI00498A
_journal_volume 4
_journal_year 2017
_chemical_formula_moiety 'C18 H11 N3 O4'
_chemical_formula_sum 'C18 H11 N3 O4'
_chemical_formula_weight 333.30
_space_group_crystal_system orthorhombic
_space_group_IT_number 61
_space_group_name_Hall '-P 2ac 2ab'
_space_group_name_H-M_alt 'P b c a'
_atom_sites_solution_hydrogens geom
_atom_sites_solution_primary dual
_audit_creation_date 2016-10-03
_audit_creation_method
;
Olex2 1.2
(compiled 2016.09.09 svn.r3337 for OlexSys, GUI svn.r5227)
;
_audit_update_record
;
2016-10-26 deposited with the CCDC.
2016-12-09 downloaded from the CCDC.
;
_cell_angle_alpha 90
_cell_angle_beta 90
_cell_angle_gamma 90
_cell_formula_units_Z 8
_cell_length_a 6.9920(4)
_cell_length_b 18.0217(14)
_cell_length_c 22.5014(16)
_cell_measurement_reflns_used 1505
_cell_measurement_temperature 100(2)
_cell_measurement_theta_max 64.048
_cell_measurement_theta_min 3.929
_cell_volume 2835.4(3)
_computing_cell_refinement 'SAINT v8.37A (Bruker, 2015)'
_computing_data_reduction 'SAINT v8.37A (Bruker, 2015)'
_computing_molecular_graphics 'Olex2 (Dolomanov et al., 2009)'
_computing_publication_material 'Olex2 (Dolomanov et al., 2009)'
_computing_structure_refinement 'ShelXL (Sheldrick, 2015)'
_computing_structure_solution 'ShelXT (Sheldrick, 2015)'
_diffrn_ambient_temperature 100.01
_diffrn_detector_area_resol_mean 8
_diffrn_measured_fraction_theta_full 1.000
_diffrn_measured_fraction_theta_max 0.998
_diffrn_measurement_device_type 'Bruker APEX-II CCD'
_diffrn_measurement_method '\w and \f scans'
_diffrn_radiation_monochromator graphite
_diffrn_radiation_type CuK\a
_diffrn_radiation_wavelength 1.54178
_diffrn_reflns_av_R_equivalents 0.0904
_diffrn_reflns_av_unetI/netI 0.0744
_diffrn_reflns_Laue_measured_fraction_full 1.000
_diffrn_reflns_Laue_measured_fraction_max 0.998
_diffrn_reflns_limit_h_max 8
_diffrn_reflns_limit_h_min -8
_diffrn_reflns_limit_k_max 21
_diffrn_reflns_limit_k_min -21
_diffrn_reflns_limit_l_max 27
_diffrn_reflns_limit_l_min -27
_diffrn_reflns_number 23779
_diffrn_reflns_point_group_measured_fraction_full 1.000
_diffrn_reflns_point_group_measured_fraction_max 0.998
_diffrn_reflns_theta_full 67.679
_diffrn_reflns_theta_max 68.445
_diffrn_reflns_theta_min 3.929
_diffrn_source 'sealed tube'
_diffrn_standards_number 0
_exptl_absorpt_coefficient_mu 0.948
_exptl_absorpt_correction_T_max 0.7531
_exptl_absorpt_correction_T_min 0.6587
_exptl_absorpt_correction_type multi-scan
_exptl_absorpt_process_details
;
SADABS-2014/5 (Bruker,2014/5) was used for absorption correction.
wR2(int) was 0.0928 before and 0.0768 after correction.
The Ratio of minimum to maximum transmission is 0.8747.
The \l/2 correction factor is Not present.
;
_exptl_crystal_colour colourless
_exptl_crystal_density_diffrn 1.562
_exptl_crystal_description plate
_exptl_crystal_F_000 1376
_exptl_crystal_size_max 0.13
_exptl_crystal_size_mid 0.13
_exptl_crystal_size_min 0.04
_refine_diff_density_max 0.629
_refine_diff_density_min -0.387
_refine_diff_density_rms 0.075
_refine_ls_extinction_method none
_refine_ls_goodness_of_fit_ref 1.040
_refine_ls_hydrogen_treatment constr
_refine_ls_matrix_type full
_refine_ls_number_parameters 226
_refine_ls_number_reflns 2607
_refine_ls_number_restraints 9
_refine_ls_restrained_S_all 1.058
_refine_ls_R_factor_all 0.1173
_refine_ls_R_factor_gt 0.0825
_refine_ls_shift/su_max 0.000
_refine_ls_shift/su_mean 0.000
_refine_ls_structure_factor_coef Fsqd
_refine_ls_weighting_details 'w=1/[\s^2^(Fo^2^)+(0.1580P)^2^+0.9820P] where P=(Fo^2^+2Fc^2^)/3'
_refine_ls_weighting_scheme calc
_refine_ls_wR_factor_gt 0.2255
_refine_ls_wR_factor_ref 0.2698
_reflns_Friedel_coverage 0.000
_reflns_number_gt 1672
_reflns_number_total 2607
_reflns_threshold_expression 'I > 2\s(I)'
_cod_data_source_file c6qi00498a2.cif
_cod_data_source_block L4
_cod_database_code 4349614
_shelx_space_group_comment
;
The symmetry employed for this shelxl refinement is uniquely defined
by the following loop, which should always be used as a source of
symmetry information in preference to the above space-group names.
They are only intended as comments.
;
_shelx_estimated_absorpt_t_max 0.963
_shelx_estimated_absorpt_t_min 0.887
_olex2_refinement_description
;
1. Fixed Uiso
 At 1.2 times of:
  All C(H) groups, All C(H,H) groups
2. Rigid body (RIGU) restrains
 C1, C2, C3
 with sigma for 1-2 distances of 0.002 and sigma for 1-3 distances of 0.002
3.a Secondary CH2 refined with riding coordinates:
 C6(H6A,H6B)
3.b Aromatic/amide H refined with riding coordinates:
 C1(H1), C2(H2), C3(H3), C5(H5), C9(H9), C10(H10), C13(H13), C14(H14), C15(H15)
;
_shelx_shelxl_version_number 2014/7
_olex2_submission_special_instructions 'No special instructions were received'

loop_
_space_group_symop_operation_xyz
'x, y, z'
'-x+1/2, -y, z+1/2'
'-x, y+1/2, -z+1/2'
'x+1/2, -y+1/2, -z'
'-x, -y, -z'
'x-1/2, y, -z-1/2'
'x, -y-1/2, z-1/2'
'-x-1/2, y-1/2, z'

loop_
_atom_site_label
_atom_site_type_symbol
_atom_site_fract_x
_atom_site_fract_y
_atom_site_fract_z
_atom_site_U_iso_or_equiv
_atom_site_adp_type
_atom_site_occupancy
_atom_site_site_symmetry_order
_atom_site_calc_flag
_atom_site_refinement_flags_posn
_atom_site_refinement_flags_adp
O1 O 0.0698(5) 0.34622(17) 0.30815(16) 0.0671(9) Uani 1 1 d . .
O2 O 0.0755(5) 0.55169(19) 0.42424(15) 0.0682(9) Uani 1 1 d . .
O3 O 0.2894(4) 0.75916(17) 0.17276(16) 0.0701(9) Uani 1 1 d . .
O4 O 0.0585(5) 0.70179(17) 0.12709(14) 0.0640(8) Uani 1 1 d . .
N1 N 0.4855(8) 0.4044(3) 0.5128(3) 0.0983(17) Uani 1 1 d . .
N2 N 0.0656(5) 0.44867(19) 0.36684(16) 0.0549(8) Uani 1 1 d . .
N3 N 0.1667(5) 0.7103(2) 0.16936(17) 0.0590(9) Uani 1 1 d . .
C1 C 0.5695(9) 0.3448(4) 0.4954(3) 0.0896(16) Uani 1 1 d . U
H1 H 0.6904 0.3336 0.5125 0.107 Uiso 1 1 calc R .
C2 C 0.4986(10) 0.2966(4) 0.4544(3) 0.0932(16) Uani 1 1 d . U
H2 H 0.5680 0.2536 0.4430 0.112 Uiso 1 1 calc R .
C3 C 0.3147(10) 0.3131(3) 0.4290(2) 0.0832(15) Uani 1 1 d . U
H3 H 0.2559 0.2802 0.4015 0.100 Uiso 1 1 calc R .
C4 C 0.2280(6) 0.3773(2) 0.44575(18) 0.0536(9) Uani 1 1 d . .
C5 C 0.3220(9) 0.4197(3) 0.4876(2) 0.0769(14) Uani 1 1 d . .
H5 H 0.2617 0.4646 0.4992 0.092 Uiso 1 1 calc R .
C6 C 0.0411(6) 0.4017(3) 0.4202(2) 0.0629(11) Uani 1 1 d . .
H6A H -0.0354 0.3574 0.4096 0.075 Uiso 1 1 calc R .
H6B H -0.0306 0.4299 0.4507 0.075 Uiso 1 1 calc R .
C7 C 0.0828(5) 0.5255(3) 0.3750(2) 0.0570(10) Uani 1 1 d . .
C8 C 0.1101(5) 0.5712(2) 0.3211(2) 0.0527(10) Uani 1 1 d . .
C9 C 0.1419(6) 0.6458(2) 0.3266(2) 0.0573(10) Uani 1 1 d . .
H9 H 0.1484 0.6677 0.3649 0.069 Uiso 1 1 calc R .
C10 C 0.1651(5) 0.6907(2) 0.2753(2) 0.0571(10) Uani 1 1 d . .
H10 H 0.1917 0.7421 0.2793 0.069 Uiso 1 1 calc R .
C11 C 0.1493(5) 0.6598(2) 0.2207(2) 0.0547(10) Uani 1 1 d . .
C12 C 0.1171(5) 0.5830(2) 0.2113(2) 0.0531(10) Uani 1 1 d . .
C13 C 0.1057(5) 0.5466(2) 0.15471(19) 0.0538(10) Uani 1 1 d . .
H13 H 0.1126 0.5752 0.1193 0.065 Uiso 1 1 calc R .
C14 C 0.0853(5) 0.4724(2) 0.1513(2) 0.0560(10) Uani 1 1 d . .
H14 H 0.0791 0.4493 0.1134 0.067 Uiso 1 1 calc R .
C15 C 0.0730(5) 0.4288(3) 0.2025(2) 0.0575(10) Uani 1 1 d . .
H15 H 0.0587 0.3766 0.1991 0.069 Uiso 1 1 calc R .
C16 C 0.0815(5) 0.4611(2) 0.2579(2) 0.0541(10) Uani 1 1 d . .
C17 C 0.0718(5) 0.4131(2) 0.3114(2) 0.0554(10) Uani 1 1 d . .
C18 C 0.1018(5) 0.5388(2) 0.26338(19) 0.0507(9) Uani 1 1 d . .

loop_
_atom_site_aniso_label
_atom_site_aniso_U_11
_atom_site_aniso_U_22
_atom_site_aniso_U_33
_atom_site_aniso_U_23
_atom_site_aniso_U_13
_atom_site_aniso_U_12
O1 0.0654(18) 0.0516(18) 0.084(2) 0.0036(15) 0.0011(16) -0.0074(14)
O2 0.0669(19) 0.071(2) 0.067(2) -0.0015(16) -0.0015(15) 0.0009(15)
O3 0.0559(16) 0.0589(18) 0.096(2) 0.0038(17) 0.0066(16) -0.0064(14)
O4 0.0701(19) 0.0552(17) 0.0667(18) 0.0018(14) -0.0050(15) 0.0043(14)
N1 0.106(4) 0.088(3) 0.102(4) 0.019(3) -0.037(3) -0.005(3)
N2 0.0436(15) 0.055(2) 0.066(2) 0.0032(16) 0.0005(14) -0.0013(14)
N3 0.0526(18) 0.0494(19) 0.075(2) -0.0045(17) 0.0042(17) 0.0044(15)
C1 0.085(3) 0.117(4) 0.066(3) 0.024(3) 0.010(2) 0.009(3)
C2 0.107(4) 0.097(4) 0.076(3) 0.015(3) 0.008(2) 0.043(3)
C3 0.110(4) 0.063(3) 0.077(3) -0.007(2) -0.013(3) 0.025(3)
C4 0.056(2) 0.051(2) 0.054(2) 0.0030(17) 0.0055(17) -0.0051(17)
C5 0.100(4) 0.059(3) 0.071(3) -0.001(2) -0.018(3) 0.010(3)
C6 0.055(2) 0.064(3) 0.069(3) 0.006(2) 0.0075(19) -0.0062(19)
C7 0.0387(18) 0.062(3) 0.070(3) 0.002(2) -0.0040(17) 0.0020(17)
C8 0.0333(16) 0.050(2) 0.074(3) -0.0007(18) -0.0032(16) 0.0014(14)
C9 0.0438(19) 0.057(2) 0.071(3) -0.004(2) -0.0073(18) 0.0019(17)
C10 0.0409(18) 0.046(2) 0.085(3) -0.004(2) -0.0035(19) -0.0011(16)
C11 0.0383(17) 0.054(2) 0.072(3) 0.001(2) -0.0018(17) 0.0027(16)
C12 0.0336(16) 0.050(2) 0.076(3) 0.0009(19) 0.0005(16) 0.0036(14)
C13 0.0407(18) 0.060(2) 0.061(2) -0.0006(19) -0.0007(16) 0.0034(16)
C14 0.0448(19) 0.060(2) 0.063(2) -0.0063(19) -0.0015(17) 0.0073(18)
C15 0.0406(19) 0.056(2) 0.076(3) -0.005(2) -0.0002(17) 0.0042(16)
C16 0.0345(16) 0.055(2) 0.073(3) 0.0006(19) 0.0009(16) -0.0001(16)
C17 0.0374(18) 0.056(2) 0.073(3) 0.007(2) 0.0017(16) -0.0016(16)
C18 0.0330(16) 0.054(2) 0.065(2) 0.0011(18) 0.0011(15) 0.0025(15)

loop_
_atom_type_symbol
_atom_type_description
_atom_type_scat_dispersion_real
_atom_type_scat_dispersion_imag
_atom_type_scat_source
C C 0.0181 0.0091 'International Tables Vol C Tables 4.2.6.8 and 6.1.1.4'
H H 0.0000 0.0000 'International Tables Vol C Tables 4.2.6.8 and 6.1.1.4'
N N 0.0311 0.0180 'International Tables Vol C Tables 4.2.6.8 and 6.1.1.4'
O O 0.0492 0.0322 'International Tables Vol C Tables 4.2.6.8 and 6.1.1.4'

loop_
_geom_angle_atom_site_label_1
_geom_angle_atom_site_label_2
_geom_angle_atom_site_label_3
_geom_angle
C1 N1 C5 116.4(6)
C7 N2 C6 117.9(4)
C7 N2 C17 124.4(4)
C17 N2 C6 117.7(4)
O3 N3 C11 116.7(4)
O4 N3 O3 124.7(4)
O4 N3 C11 118.6(4)
N1 C1 H1 117.5
N1 C1 C2 125.0(6)
C2 C1 H1 117.5
C1 C2 H2 121.2
C1 C2 C3 117.6(6)
C3 C2 H2 121.2
C2 C3 H3 121.2
C4 C3 C2 117.6(5)
C4 C3 H3 121.2
C3 C4 C5 116.6(5)
C3 C4 C6 122.3(4)
C5 C4 C6 121.1(4)
N1 C5 C4 126.6(5)
N1 C5 H5 116.7
C4 C5 H5 116.7
N2 C6 C4 112.3(3)
N2 C6 H6A 109.1
N2 C6 H6B 109.1
C4 C6 H6A 109.1
C4 C6 H6B 109.1
H6A C6 H6B 107.9
O2 C7 N2 120.3(4)
O2 C7 C8 122.8(4)
N2 C7 C8 116.9(4)
C9 C8 C7 119.6(4)
C9 C8 C18 119.5(4)
C18 C8 C7 120.9(4)
C8 C9 H9 119.8
C8 C9 C10 120.3(4)
C10 C9 H9 119.8
C9 C10 H10 120.1
C11 C10 C9 119.7(4)
C11 C10 H10 120.1
C10 C11 N3 116.8(4)
C10 C11 C12 123.3(4)
C12 C11 N3 119.9(4)
C11 C12 C13 125.9(4)
C11 C12 C18 115.9(4)
C18 C12 C13 118.1(4)
C12 C13 H13 119.7
C14 C13 C12 120.6(4)
C14 C13 H13 119.7
C13 C14 H14 119.4
C13 C14 C15 121.2(4)
C15 C14 H14 119.4
C14 C15 H15 119.8
C16 C15 C14 120.4(4)
C16 C15 H15 119.8
C15 C16 C17 119.1(4)
C15 C16 C18 120.2(4)
C18 C16 C17 120.8(4)
O1 C17 N2 120.6(4)
O1 C17 C16 122.2(4)
N2 C17 C16 117.2(4)
C12 C18 C8 121.2(4)
C16 C18 C8 119.4(4)
C16 C18 C12 119.5(4)

loop_
_geom_bond_atom_site_label_1
_geom_bond_atom_site_label_2
_geom_bond_distance
O1 C17 1.208(5)
O2 C7 1.204(5)
O3 N3 1.231(5)
O4 N3 1.225(5)
N1 C1 1.284(9)
N1 C5 1.306(7)
N2 C6 1.480(5)
N2 C7 1.402(6)
N2 C17 1.403(6)
N3 C11 1.476(6)
C1 H1 0.9500
C1 C2 1.361(10)
C2 H2 0.9500
C2 C3 1.438(9)
C3 H3 0.9500
C3 C4 1.360(7)
C4 C5 1.379(7)
C4 C6 1.494(6)
C5 H5 0.9500
C6 H6A 0.9900
C6 H6B 0.9900
C7 C8 1.480(6)
C8 C9 1.368(6)
C8 C18 1.425(6)
C9 H9 0.9500
C9 C10 1.418(6)
C10 H10 0.9500
C10 C11 1.353(6)
C11 C12 1.419(6)
C12 C13 1.435(6)
C12 C18 1.421(6)
C13 H13 0.9500
C13 C14 1.347(6)
C14 H14 0.9500
C14 C15 1.397(6)
C15 H15 0.9500
C15 C16 1.376(6)
C16 C17 1.483(6)
C16 C18 1.412(6)

loop_
_geom_torsion_atom_site_label_1
_geom_torsion_atom_site_label_2
_geom_torsion_atom_site_label_3
_geom_torsion_atom_site_label_4
_geom_torsion
O2 C7 C8 C9 4.7(6)
O2 C7 C8 C18 -174.7(4)
O3 N3 C11 C10 40.1(5)
O3 N3 C11 C12 -140.0(4)
O4 N3 C11 C10 -139.0(4)
O4 N3 C11 C12 40.9(5)
N1 C1 C2 C3 -0.6(10)
N2 C7 C8 C9 -175.2(3)
N2 C7 C8 C18 5.4(5)
N3 C11 C12 C13 2.4(5)
N3 C11 C12 C18 -179.9(3)
C1 N1 C5 C4 2.3(10)
C1 C2 C3 C4 2.7(9)
C2 C3 C4 C5 -2.3(8)
C2 C3 C4 C6 177.2(5)
C3 C4 C5 N1 -0.2(9)
C3 C4 C6 N2 -90.5(6)
C5 N1 C1 C2 -1.8(10)
C5 C4 C6 N2 89.0(5)
C6 N2 C7 O2 -0.8(5)
C6 N2 C7 C8 179.1(3)
C6 N2 C17 O1 -4.7(5)
C6 N2 C17 C16 175.5(3)
C6 C4 C5 N1 -179.7(5)
C7 N2 C6 C4 -89.1(4)
C7 N2 C17 O1 174.6(3)
C7 N2 C17 C16 -5.2(5)
C7 C8 C9 C10 -178.9(3)
C7 C8 C18 C12 176.4(3)
C7 C8 C18 C16 -4.8(5)
C8 C9 C10 C11 2.3(6)
C9 C8 C18 C12 -2.9(5)
C9 C8 C18 C16 175.9(3)
C9 C10 C11 N3 177.4(3)
C9 C10 C11 C12 -2.5(6)
C10 C11 C12 C13 -177.7(4)
C10 C11 C12 C18 0.0(5)
C11 C12 C13 C14 176.2(4)
C11 C12 C18 C8 2.7(5)
C11 C12 C18 C16 -176.2(3)
C12 C13 C14 C15 0.5(6)
C13 C12 C18 C8 -179.4(3)
C13 C12 C18 C16 1.7(5)
C13 C14 C15 C16 0.1(6)
C14 C15 C16 C17 -178.8(3)
C14 C15 C16 C18 0.3(5)
C15 C16 C17 O1 5.1(5)
C15 C16 C17 N2 -175.1(3)
C15 C16 C18 C8 179.9(3)
C15 C16 C18 C12 -1.2(5)
C17 N2 C6 C4 90.3(4)
C17 N2 C7 O2 179.8(4)
C17 N2 C7 C8 -0.3(5)
C17 C16 C18 C8 -1.0(5)
C17 C16 C18 C12 177.9(3)
C18 C8 C9 C10 0.4(5)
C18 C12 C13 C14 -1.4(5)
C18 C16 C17 O1 -174.0(3)
C18 C16 C17 N2 5.8(5)
